data_2208348
loop_
_publ_author_name
'S. Gokul Raj'
'G. Ramesh Kumar'
'Thenneti Raghavalu'
'R. Mohan'
'R. Jayavel'

_publ_section_title
;
 <small>L</small>-Histidinium tetrafluoroborate
;
_journal_coeditor_code HG6303
_journal_issue 3
_journal_name_full 'Acta Crystallographica Section E'
_journal_page_first o1178
_journal_page_last o1180
_journal_paper_doi 10.1107/S1600536806006192
_journal_volume 62
_journal_year 2006
_chemical_formula_iupac 'C6 H10 N3 O2 +, B F4 -'
_chemical_formula_moiety 'C6 H10 N3 O2 +, B F4 -'
_chemical_formula_sum 'C6 H10 B F4 N3 O2'
_chemical_formula_weight 242.98
_chemical_name_common 'L-Histidinium tetrafluoroborate'
_chemical_name_systematic 'L-Histidinium tetrafluoroborate ?'
_space_group_IT_number 4
_symmetry_cell_setting monoclinic
_symmetry_space_group_name_Hall 'P 2yb'
_symmetry_space_group_name_H-M 'P 1 21 1'
_atom_sites_solution_hydrogens geom
_atom_sites_solution_primary direct
_atom_sites_solution_secondary difmap
_audit_creation_method SHELXL-97
_cell_angle_alpha 90.00
_cell_angle_beta 93.482(15)
_cell_angle_gamma 90.00
_cell_formula_units_Z 2
_cell_length_a 5.0259(8)
_cell_length_b 9.089(2)
_cell_length_c 10.218(2)
_cell_measurement_reflns_used 25
_cell_measurement_temperature 293(2)
_cell_measurement_theta_max 30
_cell_measurement_theta_min 20
_cell_volume 465.90(16)
_computing_cell_refinement 'CAD-4 Software'
_computing_data_collection 'CAD-4 Software (Enraf--Nonius, 1988)'
_computing_data_reduction 'XCAD4 in WinGX (Farrugia, 1999)'
_computing_molecular_graphics 'ORTEP32 in WinGX'
_computing_publication_material SHELXL97
_computing_structure_refinement 'SHELXL97 (Sheldrick, 1997)'
_computing_structure_solution 'SIR92 in WinGX'
_diffrn_ambient_temperature 293(2)
_diffrn_measured_fraction_theta_full 1.000
_diffrn_measured_fraction_theta_max 1.000
_diffrn_measurement_device_type 'Enraf-Nonius CAD-4'
_diffrn_measurement_method \w--2\q
_diffrn_radiation_monochromator graphite
_diffrn_radiation_source 'fine-focus sealed tube'
_diffrn_radiation_type CuK\a
_diffrn_radiation_wavelength 1.54180
_diffrn_reflns_av_R_equivalents 0.0195
_diffrn_reflns_av_sigmaI/netI 0.0099
_diffrn_reflns_limit_h_max 6
_diffrn_reflns_limit_h_min 0
_diffrn_reflns_limit_k_max 10
_diffrn_reflns_limit_k_min 0
_diffrn_reflns_limit_l_max 12
_diffrn_reflns_limit_l_min -12
_diffrn_reflns_number 1008
_diffrn_reflns_theta_full 67.88
_diffrn_reflns_theta_max 67.88
_diffrn_reflns_theta_min 4.33
_diffrn_standards_decay_% 0
_diffrn_standards_interval_time 60
_diffrn_standards_number 2
_exptl_absorpt_coefficient_mu 1.591
_exptl_absorpt_correction_T_max 0.727
_exptl_absorpt_correction_T_min 0.661
_exptl_absorpt_correction_type psi-scan
_exptl_absorpt_process_details '(North <i>et al.</i>,  1968)'
_exptl_crystal_colour colourless
_exptl_crystal_density_diffrn 1.732
_exptl_crystal_density_method 'not measured'
_exptl_crystal_description prism
_exptl_crystal_F_000 248
_exptl_crystal_size_max 0.3
_exptl_crystal_size_mid 0.2
_exptl_crystal_size_min 0.2
_refine_diff_density_max 0.163
_refine_diff_density_min -0.145
_refine_ls_extinction_coef 0.088(4)
_refine_ls_extinction_expression Fc^*^=kFc[1+0.001xFc^2^\l^3^/sin(2\q)]^-1/4^
_refine_ls_extinction_method SHELXL97
_refine_ls_goodness_of_fit_ref 1.085
_refine_ls_hydrogen_treatment mixed
_refine_ls_matrix_type full
_refine_ls_number_parameters 178
_refine_ls_number_reflns 903
_refine_ls_number_restraints 1
_refine_ls_restrained_S_all 1.084
_refine_ls_R_factor_all 0.0253
_refine_ls_R_factor_gt 0.0253
_refine_ls_shift/su_max 0.000
_refine_ls_shift/su_mean 0.000
_refine_ls_structure_factor_coef Fsqd
_refine_ls_weighting_details 'calc w=1/[\s^2^(Fo^2^)+(0.0343P)^2^+0.1648P] where P=(Fo^2^+2Fc^2^)/3'
_refine_ls_weighting_scheme calc
_refine_ls_wR_factor_gt 0.0665
_refine_ls_wR_factor_ref 0.0665
_reflns_number_gt 902
_reflns_number_total 903
_reflns_threshold_expression I>2\s(I)
_cod_data_source_file hg6303.cif
_cod_data_source_block I
_cod_depositor_comments
;
The following automatic conversions were performed:
'_geom_bond_publ_flag' value 'Y' changed to 'y' according to
'/home/saulius/struct/CIF-dictionaries/cif_core.dic' dictionary named
'cif_core.dic' version 2.4.1 from 2010-06-29 (15
times).

'_geom_angle_publ_flag' value 'Y' changed to 'y' according to
'/home/saulius/struct/CIF-dictionaries/cif_core.dic' dictionary named
'cif_core.dic' version 2.4.1 from 2010-06-29 (13
times).

'_geom_torsion_publ_flag' value 'Y' changed to 'y' according to
'/home/saulius/struct/CIF-dictionaries/cif_core.dic' dictionary named
'cif_core.dic' version 2.4.1 from 2010-06-29 (5 times).

Automatic conversion script
Id: cif_fix_enum 1527 2010-12-29 10:47:43Z saulius 

The following automatic conversions were performed:

'_geom_bond_publ_flag' value 'Y' changed to 'y' according to
/home/saulius/struct/CIF-dictionaries/cif_core.dic dictionary named
'cif_core.dic' version 2.4.1 from 2010-06-29 (15
times).

'_geom_angle_publ_flag' value 'Y' changed to 'y' according
to /home/saulius/struct/CIF-dictionaries/cif_core.dic dictionary
named 'cif_core.dic' version 2.4.1 from 2010-06-29 (13
times).

'_geom_torsion_publ_flag' value 'Y' changed to 'y' according
to /home/saulius/struct/CIF-dictionaries/cif_core.dic dictionary
named 'cif_core.dic' version 2.4.1 from 2010-06-29 (5 times).

Automatic conversion script
Id: cif_fix_values 1715 2011-07-08 13:25:40Z adriana 
;
_cod_original_cell_volume 465.91(17)
_cod_original_sg_symbol_H-M 'P 21'
_cod_database_code 2208348
_cod_database_fobs_code 2208348

loop_
_symmetry_equiv_pos_as_xyz
'x, y, z'
'-x, y+1/2, -z'

loop_
_atom_site_type_symbol
_atom_site_label
_atom_site_fract_x
_atom_site_fract_y
_atom_site_fract_z
_atom_site_U_iso_or_equiv
_atom_site_adp_type
_atom_site_calc_flag
_atom_site_refinement_flags
_atom_site_occupancy
C C1 0.9070(6) 0.4571(3) 0.3540(3) 0.0372(6) Uani d . 1
C C2 1.1016(5) 0.2416(3) 0.3552(2) 0.0330(6) Uani d . 1
C C3 0.8821(5) 0.2334(3) 0.2719(2) 0.0268(5) Uani d . 1
C C4 0.7733(5) 0.1089(3) 0.1904(2) 0.0300(5) Uani d . 1
H H4A 0.6138 0.0721 0.2281 0.036 Uiso calc R 1
H H4B 0.9032 0.0299 0.1930 0.036 Uiso calc R 1
C C5 0.7052(4) 0.1515(3) 0.0472(2) 0.0220(5) Uani d . 1
C C6 0.5759(4) 0.0196(2) -0.0249(2) 0.0238(5) Uani d . 1
N N1 1.1117(5) 0.3823(3) 0.4042(2) 0.0378(6) Uani d . 1
N N2 0.7618(4) 0.3695(3) 0.2748(2) 0.0309(5) Uani d . 1
N N3 0.9469(4) 0.2021(2) -0.0164(2) 0.0261(5) Uani d . 1
O O1 0.7086(3) -0.0548(2) -0.10060(17) 0.0327(4) Uani d . 1
O O2 0.3388(3) -0.0050(2) -0.00061(18) 0.0343(5) Uani d . 1
F F1 0.4664(4) -0.0904(2) 0.39713(17) 0.0487(5) Uani d . 1
F F2 0.5355(4) -0.2560(3) 0.2368(2) 0.0657(6) Uani d . 1
F F3 0.1214(3) -0.2125(3) 0.29443(19) 0.0565(5) Uani d . 1
F F4 0.4099(5) -0.3312(2) 0.4355(2) 0.0639(6) Uani d . 1
B B1 0.3837(6) -0.2222(4) 0.3410(3) 0.0341(7) Uani d . 1
H H3C 1.015(6) 0.286(4) 0.018(3) 0.033(8) Uiso d . 1
H H3A 1.083(6) 0.137(4) -0.007(3) 0.034(8) Uiso d . 1
H H2' 0.614(6) 0.398(5) 0.225(3) 0.044(9) Uiso d . 1
H H3B 0.887(7) 0.235(5) -0.100(4) 0.058(10) Uiso d . 1
H H2 1.219(6) 0.179(4) 0.376(3) 0.042(9) Uiso d . 1
H H1 0.887(8) 0.560(6) 0.366(4) 0.069(12) Uiso d . 1
H H1' 1.235(7) 0.408(5) 0.451(3) 0.049(10) Uiso d . 1
H H5 0.589(5) 0.228(3) 0.039(2) 0.016(6) Uiso d . 1

loop_
_atom_site_aniso_label
_atom_site_aniso_U_11
_atom_site_aniso_U_22
_atom_site_aniso_U_33
_atom_site_aniso_U_12
_atom_site_aniso_U_13
_atom_site_aniso_U_23
C1 0.0502(16) 0.0292(14) 0.0312(13) -0.0013(12) -0.0043(11) -0.0044(12)
C2 0.0326(13) 0.0376(15) 0.0279(12) 0.0032(12) -0.0053(9) 0.0008(11)
C3 0.0311(12) 0.0261(13) 0.0230(10) -0.0015(10) -0.0002(8) 0.0024(9)
C4 0.0380(13) 0.0226(12) 0.0289(12) -0.0035(11) -0.0031(9) 0.0015(10)
C5 0.0225(11) 0.0166(11) 0.0261(11) 0.0014(9) -0.0043(8) -0.0007(9)
C6 0.0255(11) 0.0170(11) 0.0278(11) 0.0014(9) -0.0077(8) 0.0017(9)
N1 0.0393(12) 0.0445(15) 0.0285(10) -0.0091(11) -0.0064(9) -0.0076(11)
N2 0.0364(11) 0.0274(12) 0.0280(10) 0.0024(9) -0.0069(8) -0.0004(9)
N3 0.0273(11) 0.0193(9) 0.0313(11) -0.0027(9) -0.0007(8) -0.0014(9)
O1 0.0343(9) 0.0251(9) 0.0388(9) -0.0012(7) 0.0033(7) -0.0093(8)
O2 0.0245(9) 0.0263(9) 0.0516(11) -0.0026(7) -0.0016(7) -0.0049(8)
F1 0.0666(11) 0.0326(9) 0.0452(9) -0.0092(9) -0.0114(8) -0.0040(8)
F2 0.0608(11) 0.0783(16) 0.0578(11) -0.0004(11) 0.0031(8) -0.0233(12)
F3 0.0426(9) 0.0632(13) 0.0611(11) 0.0021(9) -0.0181(8) -0.0001(11)
F4 0.0856(14) 0.0417(11) 0.0605(12) -0.0097(10) -0.0262(10) 0.0185(10)
B1 0.0364(15) 0.0302(16) 0.0341(15) -0.0031(13) -0.0098(11) -0.0016(13)

loop_
_atom_type_symbol
_atom_type_description
_atom_type_scat_dispersion_real
_atom_type_scat_dispersion_imag
_atom_type_scat_source
C C 0.0181 0.0091 'International Tables Vol C Tables 4.2.6.8 and 6.1.1.4'
H H 0.0000 0.0000 'International Tables Vol C Tables 4.2.6.8 and 6.1.1.4'
N N 0.0311 0.0180 'International Tables Vol C Tables 4.2.6.8 and 6.1.1.4'
O O 0.0492 0.0322 'International Tables Vol C Tables 4.2.6.8 and 6.1.1.4'
F F 0.0727 0.0534 'International Tables Vol C Tables 4.2.6.8 and 6.1.1.4'
B B 0.0090 0.0039 'International Tables Vol C Tables 4.2.6.8 and 6.1.1.4'

loop_
_geom_angle_atom_site_label_1
_geom_angle_atom_site_label_2
_geom_angle_atom_site_label_3
_geom_angle
_geom_angle_publ_flag
N1 C1 N2 108.5(3) y
N1 C1 H1 123(3) y
N2 C1 H1 128(3) y
C3 C2 N1 106.9(3) y
C3 C2 H2 131(3) y
N1 C2 H2 122(3) y
C2 C3 N2 106.2(2) y
C2 C3 C4 130.6(2) ?
N2 C3 C4 123.2(2) ?
C3 C4 C5 113.3(2) ?
C3 C4 H4A 108.9 ?
C5 C4 H4A 108.9 ?
C3 C4 H4B 108.9 ?
C5 C4 H4B 108.9 ?
H4A C4 H4B 107.7 ?
N3 C5 C6 111.52(18) ?
N3 C5 C4 110.79(19) ?
C6 C5 C4 108.99(19) ?
N3 C5 H5 105.0(16) ?
C6 C5 H5 108.0(16) ?
C4 C5 H5 112.5(15) ?
O1 C6 O2 125.2(2) ?
O1 C6 C5 119.6(2) ?
O2 C6 C5 115.2(2) ?
C1 N1 C2 109.3(2) ?
C1 N1 H1' 131(3) ?
C2 N1 H1' 120(3) ?
C1 N2 C3 109.1(2) ?
C1 N2 H2' 125(3) ?
C3 N2 H2' 126(3) ?
C5 N3 H3C 113(2) ?
C5 N3 H3A 113(2) ?
H3C N3 H3A 104(3) ?
C5 N3 H3B 106(2) ?
H3C N3 H3B 100(3) ?
H3A N3 H3B 120(3) ?
F3 B1 F1 110.2(3) y
F3 B1 F2 108.0(2) y
F1 B1 F2 110.3(3) y
F3 B1 F4 109.6(3) y
F1 B1 F4 108.5(2) y
F2 B1 F4 110.2(3) y

loop_
_geom_bond_atom_site_label_1
_geom_bond_atom_site_label_2
_geom_bond_distance
_geom_bond_publ_flag
C1 N1 1.311(4) y
C1 N2 1.322(4) y
C1 H1 0.95(5) ?
C2 C3 1.354(4) ?
C2 N1 1.373(4) ?
C2 H2 0.83(4) ?
C3 N2 1.378(3) y
C3 C4 1.489(3) y
C4 C5 1.532(3) ?
C4 H4A 0.9700 ?
C4 H4B 0.9700 ?
C5 N3 1.485(3) y
C5 C6 1.531(3) y
C5 H5 0.91(3) ?
C6 O1 1.251(3) ?
C6 O2 1.252(3) ?
N1 H1' 0.79(4) y
N2 H2' 0.91(3) y
N3 H3C 0.90(4) y
N3 H3A 0.90(4) y
N3 H3B 0.93(4) y
F1 B1 1.381(4) y
F2 B1 1.382(4) y
F3 B1 1.377(3) y
F4 B1 1.384(4) y

loop_
_geom_hbond_atom_site_label_D
_geom_hbond_atom_site_label_H
_geom_hbond_atom_site_label_A
_geom_hbond_site_symmetry_A
_geom_hbond_distance_DH
_geom_hbond_distance_HA
_geom_hbond_distance_DA
_geom_hbond_angle_DHA
N3 H3C O1 2_755 0.90(4) 2.14(4) 3.010(3) 161(3)
N3 H3A O2 1_655 0.90(4) 1.82(4) 2.722(3) 174(3)
N2 H2' O1 2_655 0.91(3) 2.04(3) 2.953(3) 174(3)
N3 H3B F3 2_655 0.93(4) 2.05(4) 2.945(3) 161(3)
N1 H1' F1 2_756 0.79(4) 2.09(4) 2.856(3) 161(4)

loop_
_geom_torsion_atom_site_label_1
_geom_torsion_atom_site_label_2
_geom_torsion_atom_site_label_3
_geom_torsion_atom_site_label_4
_geom_torsion
_geom_torsion_publ_flag
N1 C2 C3 N2 -1.2(3) ?
N1 C2 C3 C4 179.4(2) y
C2 C3 C4 C5 -130.8(3) y
N2 C3 C4 C5 49.9(3) y
C3 C4 C5 N3 61.3(3) y
C3 C4 C5 C6 -175.68(19) y
N3 C5 C6 O1 18.8(3) ?
C4 C5 C6 O1 -103.9(2) ?
N3 C5 C6 O2 -161.8(2) ?
C4 C5 C6 O2 75.6(3) ?
N2 C1 N1 C2 0.7(3) ?
C3 C2 N1 C1 0.3(3) ?
N1 C1 N2 C3 -1.4(3) ?
C2 C3 N2 C1 1.6(3) ?
C4 C3 N2 C1 -178.9(2) ?

loop_
_cod_related_entry_id
_cod_related_entry_database
_cod_related_entry_code
1 ChemSpider 21179658
